data_1506623
loop_
_publ_author_name
'Shen, Lichun'
'Hsung, Richard P.'
'Zhang, Yanshi'
'Antoline, Jennifer E.'
'Zhang, Xuejun'

_publ_section_title
;
 Copper-catalyzed stereospecific N-allenylations of amides. Syntheses of
 optically enriched chiral allenamides.
;
_journal_issue 14
_journal_name_full 'Organic letters'
_journal_page_first 3081
_journal_page_last 3084
_journal_paper_doi 10.1021/ol051094q
_journal_volume 7
_journal_year 2005
_chemical_absolute_configuration ad
_chemical_formula_moiety 'C13 H13 N O2'
_chemical_formula_sum 'C13 H13 N O2'
_chemical_formula_weight 215.24
_chemical_name_common 04359
_chemical_name_systematic
; 
 ? 
;
_space_group_IT_number 19
_symmetry_cell_setting orthorhombic
_symmetry_space_group_name_Hall 'P 2ac 2ab'
_symmetry_space_group_name_H-M 'P 21 21 21'
_atom_sites_solution_hydrogens geom
_atom_sites_solution_primary direct
_atom_sites_solution_secondary difmap
_audit_creation_method SHELXL-97
_cell_angle_alpha 90.00
_cell_angle_beta 90.00
_cell_angle_gamma 90.00
_cell_formula_units_Z 4
_cell_length_a 5.9338(5)
_cell_length_b 8.0456(7)
_cell_length_c 24.269(2)
_cell_measurement_reflns_used 3137
_cell_measurement_temperature 173(2)
_cell_measurement_theta_max 27.17
_cell_measurement_theta_min 2.67
_cell_volume 1158.63(17)
_computing_cell_refinement 'SAINT, Bruker'
_computing_data_collection 'SMART, Bruker'
_computing_data_reduction 'SAINT, Bruker'
_computing_molecular_graphics 'SHELXTL, Bruker'
_computing_publication_material 'Bruker SHELXTL'
_computing_structure_refinement 'SHELXL-97 (Sheldrick, 1997)'
_computing_structure_solution 'SHELXS-97 (Sheldrick, 1990)'
_diffrn_ambient_temperature 173(2)
_diffrn_measured_fraction_theta_full 0.998
_diffrn_measured_fraction_theta_max 0.998
_diffrn_measurement_device_type 'Bruker SMART Platform CCD'
_diffrn_measurement_method 'area detector, omega scans per phi'
_diffrn_radiation_monochromator graphite
_diffrn_radiation_source 'normal-focus sealed tube'
_diffrn_radiation_type MoK\a
_diffrn_radiation_wavelength 0.71073
_diffrn_reflns_av_R_equivalents 0.0412
_diffrn_reflns_av_sigmaI/netI 0.0316
_diffrn_reflns_limit_h_max 7
_diffrn_reflns_limit_h_min -7
_diffrn_reflns_limit_k_max 10
_diffrn_reflns_limit_k_min -10
_diffrn_reflns_limit_l_max 26
_diffrn_reflns_limit_l_min -31
_diffrn_reflns_number 8355
_diffrn_reflns_theta_full 27.51
_diffrn_reflns_theta_max 27.51
_diffrn_reflns_theta_min 1.68
_exptl_absorpt_coefficient_mu 0.084
_exptl_absorpt_correction_T_max 0.9917
_exptl_absorpt_correction_T_min 0.9594
_exptl_absorpt_correction_type multi-scan
_exptl_absorpt_process_details 'SADABS, R. Blessing, 1995'
_exptl_crystal_colour Colorless
_exptl_crystal_density_diffrn 1.234
_exptl_crystal_density_meas 0
_exptl_crystal_density_method 'not measured'
_exptl_crystal_description Plate
_exptl_crystal_F_000 456
_exptl_crystal_size_max 0.50
_exptl_crystal_size_mid 0.30
_exptl_crystal_size_min 0.10
_refine_diff_density_max 0.184
_refine_diff_density_min -0.167
_refine_diff_density_rms 0.030
_refine_ls_abs_structure_details 'Flack H D (1983), Acta Cryst. A39, 876-881'
_refine_ls_abs_structure_Flack 0(10)
_refine_ls_extinction_method none
_refine_ls_goodness_of_fit_ref 1.039
_refine_ls_hydrogen_treatment riding
_refine_ls_matrix_type full
_refine_ls_number_parameters 146
_refine_ls_number_reflns 1571
_refine_ls_number_restraints 0
_refine_ls_restrained_S_all 1.039
_refine_ls_R_factor_all 0.0496
_refine_ls_R_factor_gt 0.0361
_refine_ls_shift/su_max 0.000
_refine_ls_shift/su_mean 0.000
_refine_ls_structure_factor_coef Fsqd
_refine_ls_weighting_details 'calc w=1/[\s^2^(Fo^2^)+(0.0343P)^2^+0.2066P] where P=(Fo^2^+2Fc^2^)/3'
_refine_ls_weighting_scheme calc
_refine_ls_wR_factor_gt 0.0809
_refine_ls_wR_factor_ref 0.0869
_reflns_number_gt 1286
_reflns_number_total 1571
_reflns_threshold_expression >2sigma(I)
_cod_data_source_file ol051094qsi20050511_033218.cif
_cod_data_source_block 04359n
_cod_depositor_comments
;
The following automatic conversions were performed:

'_symmetry_cell_setting' value 'Orthorhombic' changed to
'orthorhombic' according to
/home/saulius/struct/CIF-dictionaries/cif_core.dic dictionary named
'cif_core.dic' version 2.4.1 from 2010-06-29.

Automatic conversion script
Id: cif_fix_values 1715 2011-07-08 13:25:40Z adriana 
;
_cod_original_cell_volume 1158.61(17)
_cod_original_sg_symbol_H-M P2(1)2(1)2(1)
_cod_database_code 1506623

loop_
_symmetry_equiv_pos_as_xyz
'x, y, z'
'-x+1/2, -y, z+1/2'
'-x, y+1/2, -z+1/2'
'x+1/2, -y+1/2, -z'

loop_
_atom_site_label
_atom_site_type_symbol
_atom_site_fract_x
_atom_site_fract_y
_atom_site_fract_z
_atom_site_U_iso_or_equiv
_atom_site_adp_type
_atom_site_occupancy
_atom_site_symmetry_multiplicity
_atom_site_calc_flag
_atom_site_refinement_flags
O1 O 0.8753(3) 0.0150(2) 0.23477(6) 0.0514(4) Uani 1 1 d .
O2 O 1.1494(2) -0.07682(19) 0.17880(8) 0.0572(5) Uani 1 1 d .
N1 N 0.8310(3) 0.05027(19) 0.14542(6) 0.0350(4) Uani 1 1 d .
C1 C 0.4015(6) -0.0485(5) -0.00593(12) 0.1041(13) Uani 1 1 d .
H1A H 0.4231 -0.0729 -0.0451 0.156 Uiso 1 1 calc R
H1B H 0.2502 -0.0030 -0.0002 0.156 Uiso 1 1 calc R
H1C H 0.4187 -0.1510 0.0155 0.156 Uiso 1 1 calc R
C2 C 0.5729(6) 0.0752(4) 0.01233(10) 0.0763(9) Uani 1 1 d .
H2 H 0.5734 0.1800 -0.0057 0.092 Uiso 1 1 calc R
C3 C 0.7225(5) 0.0517(3) 0.05105(9) 0.0543(6) Uani 1 1 d .
C4 C 0.8691(4) 0.0222(2) 0.08932(9) 0.0453(5) Uani 1 1 d .
H4 H 1.0114 -0.0212 0.0786 0.054 Uiso 1 1 calc R
C5 C 0.9693(3) -0.0099(2) 0.18537(9) 0.0389(5) Uani 1 1 d .
C6 C 0.6571(4) 0.0886(3) 0.22905(8) 0.0420(5) Uani 1 1 d .
H6A H 0.6483 0.1932 0.2504 0.050 Uiso 1 1 calc R
H6B H 0.5392 0.0117 0.2426 0.050 Uiso 1 1 calc R
C7 C 0.6247(3) 0.1236(2) 0.16714(8) 0.0306(4) Uani 1 1 d .
H7 H 0.4907 0.0615 0.1530 0.037 Uiso 1 1 calc R
C8 C 0.6017(3) 0.3067(2) 0.15388(7) 0.0278(4) Uani 1 1 d .
C9 C 0.4060(3) 0.3676(2) 0.13056(8) 0.0383(5) Uani 1 1 d .
H9 H 0.2874 0.2935 0.1211 0.046 Uiso 1 1 calc R
C10 C 0.3819(4) 0.5371(3) 0.12082(9) 0.0482(5) Uani 1 1 d .
H10 H 0.2462 0.5786 0.1052 0.058 Uiso 1 1 calc R
C11 C 0.5535(4) 0.6444(3) 0.13363(9) 0.0439(5) Uani 1 1 d .
H11 H 0.5369 0.7600 0.1268 0.053 Uiso 1 1 calc R
C12 C 0.7498(4) 0.5849(3) 0.15639(9) 0.0420(5) Uani 1 1 d .
H12 H 0.8689 0.6594 0.1651 0.050 Uiso 1 1 calc R
C13 C 0.7741(3) 0.4162(2) 0.16669(8) 0.0349(4) Uani 1 1 d .
H13 H 0.9096 0.3756 0.1826 0.042 Uiso 1 1 calc R

loop_
_atom_site_aniso_label
_atom_site_aniso_U_11
_atom_site_aniso_U_22
_atom_site_aniso_U_33
_atom_site_aniso_U_23
_atom_site_aniso_U_13
_atom_site_aniso_U_12
O1 0.0484(9) 0.0620(10) 0.0438(9) 0.0061(7) -0.0113(7) 0.0071(9)
O2 0.0305(7) 0.0481(9) 0.0930(12) 0.0014(8) -0.0054(8) 0.0041(7)
N1 0.0353(8) 0.0301(8) 0.0396(9) 0.0023(7) 0.0049(7) 0.0063(7)
C1 0.081(2) 0.184(4) 0.0468(16) -0.023(2) -0.0003(16) 0.005(3)
C2 0.097(2) 0.096(2) 0.0364(13) 0.0032(14) 0.0078(15) 0.015(2)
C3 0.0741(17) 0.0531(13) 0.0355(12) -0.0022(10) 0.0152(12) 0.0076(13)
C4 0.0507(13) 0.0392(10) 0.0458(12) -0.0021(9) 0.0163(11) 0.0038(11)
C5 0.0306(9) 0.0279(9) 0.0580(14) 0.0047(9) -0.0054(9) -0.0053(8)
C6 0.0458(11) 0.0410(11) 0.0391(11) 0.0080(9) 0.0040(9) 0.0027(10)
C7 0.0278(9) 0.0284(9) 0.0356(10) -0.0021(7) 0.0009(8) -0.0019(8)
C8 0.0279(9) 0.0283(9) 0.0273(9) -0.0024(7) 0.0035(7) 0.0000(7)
C9 0.0318(10) 0.0371(10) 0.0461(12) -0.0037(9) -0.0063(9) 0.0003(9)
C10 0.0462(12) 0.0439(12) 0.0544(13) 0.0044(10) -0.0086(11) 0.0133(11)
C11 0.0574(14) 0.0278(9) 0.0466(12) 0.0036(9) 0.0091(11) 0.0060(10)
C12 0.0443(12) 0.0317(10) 0.0501(12) -0.0056(9) 0.0062(10) -0.0085(9)
C13 0.0302(9) 0.0341(10) 0.0404(11) -0.0029(8) -0.0014(8) -0.0010(8)

loop_
_atom_type_symbol
_atom_type_description
_atom_type_scat_dispersion_real
_atom_type_scat_dispersion_imag
_atom_type_scat_source
C C 0.0033 0.0000 'International Tables Vol C Tables 4.2.6.8 and 6.1.1.4'
H H 0.0000 0.0000 'International Tables Vol C Tables 4.2.6.8 and 6.1.1.4'
N N 0.0061 0.0000 'International Tables Vol C Tables 4.2.6.8 and 6.1.1.4'
O O 0.0106 0.0000 'International Tables Vol C Tables 4.2.6.8 and 6.1.1.4'

loop_
_geom_angle_atom_site_label_1
_geom_angle_atom_site_label_2
_geom_angle_atom_site_label_3
_geom_angle
C5 O1 C6 110.64(15)
C5 N1 C4 122.63(18)
C5 N1 C7 113.16(16)
C4 N1 C7 123.59(17)
C2 C1 H1A 109.5
C2 C1 H1B 109.5
H1A C1 H1B 109.5
C2 C1 H1C 109.5
H1A C1 H1C 109.5
H1B C1 H1C 109.5
C3 C2 C1 125.5(3)
C3 C2 H2 117.2
C1 C2 H2 117.2
C4 C3 C2 177.7(3)
C3 C4 N1 124.1(2)
C3 C4 H4 118.0
N1 C4 H4 118.0
O2 C5 O1 123.7(2)
O2 C5 N1 126.8(2)
O1 C5 N1 109.53(17)
O1 C6 C7 106.46(16)
O1 C6 H6A 110.4
C7 C6 H6A 110.4
O1 C6 H6B 110.4
C7 C6 H6B 110.4
H6A C6 H6B 108.6
N1 C7 C8 113.14(15)
N1 C7 C6 100.01(15)
C8 C7 C6 113.36(15)
N1 C7 H7 110.0
C8 C7 H7 110.0
C6 C7 H7 110.0
C9 C8 C13 119.12(17)
C9 C8 C7 120.54(17)
C13 C8 C7 120.30(17)
C8 C9 C10 120.2(2)
C8 C9 H9 119.9
C10 C9 H9 119.9
C11 C10 C9 120.1(2)
C11 C10 H10 119.9
C9 C10 H10 119.9
C10 C11 C12 120.12(18)
C10 C11 H11 119.9
C12 C11 H11 119.9
C11 C12 C13 120.03(19)
C11 C12 H12 120.0
C13 C12 H12 120.0
C8 C13 C12 120.35(19)
C8 C13 H13 119.8
C12 C13 H13 119.8

loop_
_geom_bond_atom_site_label_1
_geom_bond_atom_site_label_2
_geom_bond_distance
O1 C5 1.337(3)
O1 C6 1.430(3)
O2 C5 1.207(2)
N1 C5 1.359(3)
N1 C4 1.398(3)
N1 C7 1.457(2)
C1 C2 1.491(4)
C1 H1A 0.9800
C1 H1B 0.9800
C1 H1C 0.9800
C2 C3 1.306(4)
C2 H2 0.9500
C3 C4 1.294(3)
C4 H4 0.9500
C6 C7 1.541(3)
C6 H6A 0.9900
C6 H6B 0.9900
C7 C8 1.514(2)
C7 H7 1.0000
C8 C9 1.382(3)
C8 C13 1.385(3)
C9 C10 1.392(3)
C9 H9 0.9500
C10 C11 1.371(3)
C10 H10 0.9500
C11 C12 1.375(3)
C11 H11 0.9500
C12 C13 1.388(3)
C12 H12 0.9500
C13 H13 0.9500

loop_
_geom_torsion_atom_site_label_1
_geom_torsion_atom_site_label_2
_geom_torsion_atom_site_label_3
_geom_torsion_atom_site_label_4
_geom_torsion
C1 C2 C3 C4 15(6)
C2 C3 C4 N1 -103(6)
C5 N1 C4 C3 167.3(2)
C7 N1 C4 C3 -3.0(3)
C6 O1 C5 O2 -176.84(18)
C6 O1 C5 N1 2.9(2)
C4 N1 C5 O2 8.6(3)
C7 N1 C5 O2 179.88(18)
C4 N1 C5 O1 -171.09(17)
C7 N1 C5 O1 0.2(2)
C5 O1 C6 C7 -4.6(2)
C5 N1 C7 C8 118.11(17)
C4 N1 C7 C8 -70.7(2)
C5 N1 C7 C6 -2.78(19)
C4 N1 C7 C6 168.38(17)
O1 C6 C7 N1 4.22(19)
O1 C6 C7 C8 -116.50(17)
N1 C7 C8 C9 129.30(19)
C6 C7 C8 C9 -117.7(2)
N1 C7 C8 C13 -52.8(2)
C6 C7 C8 C13 60.1(2)
C13 C8 C9 C10 -0.8(3)
C7 C8 C9 C10 177.03(19)
C8 C9 C10 C11 0.9(3)
C9 C10 C11 C12 -0.3(3)
C10 C11 C12 C13 -0.3(3)
C9 C8 C13 C12 0.2(3)
C7 C8 C13 C12 -177.64(18)
C11 C12 C13 C8 0.3(3)

loop_
_cod_related_entry_id
_cod_related_entry_code
_cod_related_entry_database
1 21200049 ChemSpider
